data_1511427
loop_
_publ_author_name
'Hammerschmidt, A.'
'Koester, C.'
'Lindemann, A.'
'Krebs, B.'

_publ_section_title
;
 Synthesis and crystal structure of Na6 B18 Se17
;
_journal_name_full 'Zeitschrift fuer Anorganische und Allgemeine Chemie'
_journal_page_first 2121
_journal_page_last 2126
_journal_paper_doi 10.1002/1521-3749(200109)627:9<2121::AID-ZAAC2121>3.0.CO;2-6
_journal_volume 627
_journal_year 2001
_chemical_formula_sum 'B18 Na6 Se17'
_chemical_name_systematic 'Na6 (B12 (B Se3)4 (B Se2.5)2)'
_space_group_IT_number 15
_symmetry_space_group_name_Hall '-C 2yc'
_symmetry_space_group_name_H-M 'C 1 2/c 1'
_cell_angle_alpha 90
_cell_angle_beta 91.35
_cell_angle_gamma 90
_cell_formula_units_Z 4
_cell_length_a 18.005
_cell_length_b 16.549
_cell_length_c 11.245
_cell_volume 3349.684
_citation_journal_id_ASTM ZAACAB
_cod_data_source_file boron0-1_573.cif
_cod_data_source_block B18Na6Se17
_cod_original_cell_volume 3349.683
_cod_database_code 1511427

loop_
_symmetry_equiv_pos_as_xyz
x,y,z
-x,y,-z+1/2
-x,-y,-z
x,-y,z-1/2
x+1/2,y+1/2,z
-x+1/2,y+1/2,-z+1/2
-x+1/2,-y+1/2,-z
x+1/2,-y+1/2,z-1/2

loop_
_atom_site_label
_atom_site_type_symbol
_atom_site_fract_x
_atom_site_fract_y
_atom_site_fract_z
_atom_site_occupancy
_atom_site_U_iso_or_equiv
Se4 Se-1 0.89949 0.1451 0.6687 1 0.0
Na1 Na+1 0.7548 0.6091 0.4487 1 0.0
Se7 Se-1 0.5 0.42783 0.75 1 0.0
Na2 Na+1 0.9724 0.7146 0.4256 1 0.0
B1 B 0.7183 0.3321 0.572 1 0.0
B6 B 0.7713 0.3407 0.4401 1 0.0
Se9 Se-1 0.91097 0.57625 0.54937 1 0.0
B3 B 0.75 0.2448 0.65 1 0.0
B4 B 0.8212 0.1995 0.5674 1 0.0
Na3 Na+1 0.5 0.5 0.5 1 0.0
Se2 Se-1 0.57047 0.24694 0.64773 1 0.0
B9 B+3 0.8714 0.4711 0.5259 1 0.0
Se1 Se-1 0.67017 0.42183 0.66042 1 0.0
Se3 Se-1 0.7611 0.23077 0.82489 1 0.0
Se6 Se-1 0.80904 0.44682 0.3832 1 0.0
Se5 Se-1 0.8872 0.38423 0.64619 1 0.0
B5 B 0.8146 0.3064 0.5726 1 0.0
Na4 Na+1 0.9749 0.5525 0.7774 0.5 0.0
B7 B+3 0.5808 0.3601 0.6913 1 0.0
B2 B 0.6665 0.2433 0.5634 1 0.0
Se8 Se-1 0.89644 0.1336 0.97269 1 0.0
B8 B+3 0.8542 0.1672 0.8242 1 0.0
